data_7128732
loop_
_publ_author_name
'Li, Jinhua'
'Lu, Zhengyu'
'Hua, Yuhui'
'Chen, Dafa'
'Xia, Haiping'

_publ_section_title
;
 Carbolong chemistry: nucleophilic aromatic substitution of a triflate
 functionalized iridapentalene.
;
_journal_issue 68
_journal_name_full 'Chemical communications (Cambridge, England)'
_journal_page_first 8464
_journal_page_last 8467
_journal_paper_doi 10.1039/d1cc03261e
_journal_volume 57
_journal_year 2021
_chemical_formula_moiety '2(C60 H49 Ir N O6 P2), 2(C F3 O3 S), C H2 Cl2'
_chemical_formula_sum 'C123 H100 Cl2 F6 Ir2 N2 O18 P4 S2'
_chemical_formula_weight 2651.34
_space_group_crystal_system triclinic
_space_group_IT_number 2
_space_group_name_Hall '-P 1'
_space_group_name_H-M_alt 'P -1'
_atom_sites_solution_hydrogens geom
_audit_creation_date 2021-06-19
_audit_creation_method
;
Olex2 1.2
(compiled 2018.05.29 svn.r3508 for OlexSys, GUI svn.r5506)
;
_audit_update_record
;
2021-06-19 deposited with the CCDC.	2021-07-29 downloaded from the CCDC.
;
_cell_angle_alpha 87.6250(10)
_cell_angle_beta 77.2860(10)
_cell_angle_gamma 81.9300(10)
_cell_formula_units_Z 2
_cell_length_a 10.7506(2)
_cell_length_b 22.5712(5)
_cell_length_c 23.8255(5)
_cell_measurement_reflns_used 9689
_cell_measurement_temperature 100(2)
_cell_measurement_theta_max 66.64
_cell_measurement_theta_min 2.76
_cell_volume 5583.4(2)
_computing_cell_refinement 'SAINT V8.40A (?, 2016)'
_computing_data_reduction 'SAINT V8.40A (?, 2016)'
_computing_molecular_graphics 'Olex2 (Dolomanov et al., 2009)'
_computing_publication_material 'Olex2 (Dolomanov et al., 2009)'
_computing_structure_refinement 'ShelXL (Sheldrick, 2015)'
_computing_structure_solution 'XT (Sheldrick, 2015)'
_diffrn_ambient_temperature 100.0
_diffrn_detector_area_resol_mean 7.9
_diffrn_detector_type 'CMOS area detector'
_diffrn_measured_fraction_theta_full 1.000
_diffrn_measured_fraction_theta_max 1.000
_diffrn_measurement_device 'three-circle diffractometer'
_diffrn_measurement_device_type 'Bruker APEX-II CCD'
_diffrn_measurement_method '\f and \w scans'
_diffrn_radiation_type CuK\a
_diffrn_radiation_wavelength 1.54178
_diffrn_reflns_av_R_equivalents 0.0682
_diffrn_reflns_av_unetI/netI 0.0301
_diffrn_reflns_Laue_measured_fraction_full 1.000
_diffrn_reflns_Laue_measured_fraction_max 1.000
_diffrn_reflns_limit_h_max 12
_diffrn_reflns_limit_h_min -12
_diffrn_reflns_limit_k_max 25
_diffrn_reflns_limit_k_min -25
_diffrn_reflns_limit_l_max 26
_diffrn_reflns_limit_l_min -26
_diffrn_reflns_number 203539
_diffrn_reflns_point_group_measured_fraction_full 1.000
_diffrn_reflns_point_group_measured_fraction_max 1.000
_diffrn_reflns_theta_full 59.999
_diffrn_reflns_theta_max 59.999
_diffrn_reflns_theta_min 1.977
_diffrn_standards_number 0
_exptl_absorpt_coefficient_mu 6.543
_exptl_absorpt_correction_T_max 0.7528
_exptl_absorpt_correction_T_min 0.4858
_exptl_absorpt_correction_type multi-scan
_exptl_absorpt_process_details
;
SADABS-2016/2 (Bruker,2016/2) was used for absorption correction.
wR2(int) was 0.1628 before and 0.0963 after correction.
The Ratio of minimum to maximum transmission is 0.6453.
The \l/2 correction factor is Not present.
;
_exptl_crystal_colour green
_exptl_crystal_colour_primary green
_exptl_crystal_density_diffrn 1.577
_exptl_crystal_description block
_exptl_crystal_F_000 2660
_exptl_crystal_size_max 0.24
_exptl_crystal_size_mid 0.16
_exptl_crystal_size_min 0.08
_refine_diff_density_max 3.000
_refine_diff_density_min -2.007
_refine_diff_density_rms 0.126
_refine_ls_extinction_method none
_refine_ls_goodness_of_fit_ref 1.167
_refine_ls_hydrogen_treatment constr
_refine_ls_matrix_type full
_refine_ls_number_parameters 1436
_refine_ls_number_reflns 16569
_refine_ls_number_restraints 0
_refine_ls_restrained_S_all 1.167
_refine_ls_R_factor_all 0.0494
_refine_ls_R_factor_gt 0.0476
_refine_ls_shift/su_max 0.004
_refine_ls_shift/su_mean 0.000
_refine_ls_structure_factor_coef Fsqd
_refine_ls_weighting_details 'w=1/[\s^2^(Fo^2^)+57.9766P] where P=(Fo^2^+2Fc^2^)/3'
_refine_ls_weighting_scheme calc
_refine_ls_wR_factor_gt 0.1117
_refine_ls_wR_factor_ref 0.1124
_reflns_Friedel_coverage 0.000
_reflns_number_gt 15795
_reflns_number_total 16569
_reflns_threshold_expression 'I > 2\s(I)'
_cod_data_source_file d1cc03261e2.cif
_cod_data_source_block ljh-200604-16
_cod_depositor_comments 'Adding full bibliography for 7128726--7128732.cif.'
_cod_database_code 7128732
_shelx_shelxl_version_number 2018/3
_shelx_space_group_comment
;
The symmetry employed for this shelxl refinement is uniquely defined
by the following loop, which should always be used as a source of
symmetry information in preference to the above space-group names.
They are only intended as comments.
;
_shelx_estimated_absorpt_t_max 0.623
_shelx_estimated_absorpt_t_min 0.303
_olex2_refinement_description
;
1. Others
 Fixed Uiso: H1C(0.022) H2AA(0.024) H4AA(0.023) H7C(0.023) H7(0.024)
 H3C(0.022) H01A(0.028) H9A(0.027) H9B(0.027) H01J(0.034) H01K(0.03)
 H01N(0.024) H01O(0.029) H01Q(0.026) H9CA(0.03) H9CB(0.03) H01T(0.028)
 H01V(0.027) H01Y(0.029) H020(0.037) H023(0.033) H024(0.03) H026(0.029)
 H027(0.035) H028(0.025) H02A(0.037) H02B(0.029) H02D(0.031) H22(0.033)
 H02G(0.035) H02H(0.034) H02I(0.033) H02J(0.029) H02L(0.027) H17C(0.036)
 H02O(0.039) H02P(0.033) H02S(0.035) H02T(0.031) H02U(0.038) H02V(0.036)
 H22C(0.035) H030(0.033) H031(0.039) H11A(0.037) H11B(0.037) H17(0.042)
 H035(0.048) H11C(0.029) H11D(0.029) H037(0.039) H038(0.038) H15D(0.053)
 H15E(0.053) H15F(0.053) H23(0.042) H03C(0.039) H03D(0.048) H03E(0.046)
 H03F(0.035) H03G(0.028) H03H(0.035) H03I(0.034) H03J(0.034) H13A(0.062)
 H13B(0.062) H13C(0.062) H03M(0.032) H03N(0.033) H03O(0.043) H23C(0.041)
 H24C(0.038) H19C(0.037) H24(0.043) H1AA(0.054) H03V(0.032) H13D(0.055)
 H13E(0.055) H13F(0.055) H03X(0.04) H03Y(0.044) H03Z(0.036) H041(0.053)
 H042(0.043) H043(0.043) H19(0.045) H18C(0.043) H046(0.06) H047(0.059)
 H049(0.041) H04A(0.037) H18(0.049) H04C(0.057) H04D(0.046) H04E(0.059)
 H15A(0.117) H15B(0.117) H15C(0.117) H0AA(0.079) H0AB(0.079)
 Fixed X: H1C(0.801004) H2AA(0.746427) H4AA(0.473576) H7C(0.821023)
 H7(0.711916) H3C(1.065916) H01A(0.501282) H9A(0.307775) H9B(0.370241)
 H01J(0.822037) H01K(0.47353) H01N(0.564011) H01O(0.582854) H01Q(1.108733)
 H9CA(1.163348) H9CB(1.227206) H01T(0.783784) H01V(0.720601) H01Y(0.734435)
 H020(1.03488) H023(1.070559) H024(0.920639) H026(0.771034) H027(0.257465)
 H028(0.89619) H02A(0.279798) H02B(1.143834) H02D(0.705468) H22(0.438012)
 H02G(0.431301) H02H(0.628101) H02I(0.790672) H02J(0.390266) H02L(0.965455)
 H17C(0.49304) H02O(0.776749) H02P(1.361511) H02S(0.723542) H02T(0.651722)
 H02U(0.175332) H02V(0.460908) H22C(1.109459) H030(0.894391) H031(1.285769)
 H11A(0.516155) H11B(0.416202) H17(1.0549) H035(1.259085) H11C(1.115821)
 H11D(1.014457) H037(0.837145) H038(0.109083) H15D(1.507398) H15E(1.495884)
 H15F(1.520779) H23(0.43046) H03C(1.433737) H03D(0.68653) H03E(1.069015)
 H03F(1.093316) H03G(0.6337) H03H(0.581439) H03I(0.949674) H03J(0.838204)
 H13A(0.034613) H13B(0.023189) H13C(0.011039) H03M(0.624003) H03N(0.852367)
 H03O(0.151585) H23C(1.122735) H24C(0.937367) H19C(0.693288) H24(0.617877)
 H1AA(1.295791) H03V(0.693213) H13D(0.972042) H13E(1.092125) H13F(0.962154)
 H03X(0.738362) H03Y(0.239316) H03Z(0.904983) H041(0.922144) H042(0.451008)
 H043(0.65116) H19(0.862759) H18C(0.501542) H046(1.386556) H047(0.780904)
 H049(0.714203) H04A(0.815064) H18(1.053263) H04C(0.927796) H04D(0.627281)
 H04E(0.852597) H15A(0.433028) H15B(0.488037) H15C(0.580246) H0AA(0.734544)
 H0AB(0.767239)
 Fixed Y: H1C(1.308016) H2AA(0.670195) H4AA(0.690389) H7C(1.087829)
 H7(0.896879) H3C(1.296253) H01A(1.288001) H9A(0.823491) H9B(0.791108)
 H01J(0.721471) H01K(0.915506) H01N(1.356482) H01O(0.83263) H01Q(1.24184)
 H9CA(1.198925) H9CB(1.1627) H01T(0.895961) H01V(1.252069) H01Y(1.219704)
 H020(0.697446) H023(1.064939) H024(1.149058) H026(1.080017) H027(0.954586)
 H028(1.258617) H02A(1.319678) H02B(1.229943) H02D(1.324682) H22(0.602465)
 H02G(0.735871) H02H(1.115442) H02I(0.967307) H02J(0.749579) H02L(0.638921)
 H17C(1.427394) H02O(0.79339) H02P(1.193301) H02S(1.007581) H02T(0.902458)
 H02U(0.788485) H02V(1.227299) H22C(1.378206) H030(1.357013) H031(1.027794)
 H11A(0.944859) H11B(0.939362) H17(0.560325) H035(0.669196) H11C(1.04571)
 H11D(1.045905) H037(0.645836) H038(0.889666) H15D(1.022226) H15E(0.999723)
 H15F(1.067006) H23(0.499831) H03C(1.091341) H03D(1.048578) H03E(0.774534)
 H03F(1.31566) H03G(0.742233) H03H(0.666703) H03I(1.340197) H03J(1.078403)
 H13A(0.985142) H13B(0.963738) H13C(0.917902) H03M(1.440187) H03N(0.966064)
 H03O(1.306835) H23C(1.480258) H24C(1.548647) H19C(1.568219) H24(0.434386)
 H1AA(0.747474) H03V(1.007702) H13D(1.218623) H13E(1.173626) H13F(1.148614)
 H03X(1.139763) H03Y(1.259092) H03Z(0.560938) H041(0.872364) H042(0.657125)
 H043(0.613819) H19(0.416822) H18C(1.530961) H046(0.692821) H047(0.881298)
 H049(0.576059) H04A(1.431299) H18(0.457194) H04C(0.958872) H04D(1.036164)
 H04E(0.964532) H15A(0.957104) H15B(0.887631) H15C(0.93737) H0AA(0.567176)
 H0AB(0.496763)
 Fixed Z: H1C(0.752397) H2AA(0.74505) H4AA(0.658413) H7C(0.846374)
 H7(0.669197) H3C(0.842329) H01A(0.840446) H9A(0.665463) H9B(0.60476)
 H01J(0.81701) H01K(0.795333) H01N(0.937142) H01O(0.898363) H01Q(0.644509)
 H9CA(0.904368) H9CB(0.845882) H01T(0.749392) H01V(0.686077) H01Y(1.02831)
 H020(0.65697) H023(0.707018) H024(0.610048) H026(0.765591) H027(0.800889)
 H028(0.957848) H02A(0.857493) H02B(0.737523) H02D(0.613696) H22(0.706668)
 H02G(0.862594) H02H(0.919026) H02I(0.901438) H02J(0.772671) H02L(0.556377)
 H17C(0.834435) H02O(0.4802) H02P(0.727868) H02S(0.620887) H02T(0.949533)
 H02U(0.77961) H02V(1.005441) H22C(0.784309) H030(0.559004) H031(0.699755)
 H11A(0.604344) H11B(0.665005) H17(0.649148) H035(0.638951) H11C(0.854828)
 H11D(0.915815) H037(0.885375) H038(0.794949) H15D(0.805367) H15E(0.870664)
 H15F(0.853399) H23(0.704636) H03C(0.710252) H03D(1.072285) H03E(0.498518)
 H03F(0.574437) H03G(0.543552) H03H(0.493198) H03I(0.999752) H03J(0.565377)
 H13A(0.644029) H13B(0.709631) H13C(0.662256) H03M(0.973803) H03N(0.801317)
 H03O(0.948543) H23C(0.7786) H24C(0.796554) H19C(0.817805) H24(0.685446)
 H1AA(0.482377) H03V(0.720951) H13D(1.064246) H13E(1.076677) H13F(1.072858)
 H03X(1.093793) H03Y(1.020656) H03Z(0.511528) H041(0.596737) H042(0.928936)
 H043(0.940481) H19(0.663138) H18C(0.835123) H046(0.550774) H047(0.424211)
 H049(0.478297) H04A(1.006362) H18(0.6424) H04C(0.540747) H04D(0.985124)
 H04E(0.456332) H15A(0.434752) H15B(0.437502) H15C(0.437932) H0AA(1.133897)
 H0AB(1.121635)
;
_olex2_submission_special_instructions 'No special instructions were received'

loop_
_space_group_symop_operation_xyz
'x, y, z'
'-x, -y, -z'

loop_
_atom_site_label
_atom_site_type_symbol
_atom_site_fract_x
_atom_site_fract_y
_atom_site_fract_z
_atom_site_U_iso_or_equiv
_atom_site_adp_type
_atom_site_occupancy
_atom_site_site_symmetry_order
_atom_site_calc_flag
_atom_site_refinement_flags_posn
_atom_site_refinement_flags_adp
_atom_site_refinement_flags_occupancy
_atom_site_disorder_assembly
_atom_site_disorder_group
Ir1 Ir 0.74541(2) 0.77480(2) 0.68763(2) 0.01676(8) Uani 1 1 d . . . . .
Ir1I Ir 0.79320(2) 1.20922(2) 0.81829(2) 0.01454(8) Uani 1 1 d . . . . .
P1 P 0.62316(15) 0.79891(7) 0.78048(7) 0.0194(4) Uani 1 1 d . . . . .
P1P P 0.67861(15) 1.23497(7) 0.91228(7) 0.0162(3) Uani 1 1 d . . . . .
P2P P 0.91603(15) 1.18010(7) 0.72697(7) 0.0177(3) Uani 1 1 d . . . . .
P2 P 0.85454(16) 0.75837(7) 0.59096(7) 0.0209(4) Uani 1 1 d . . . . .
S007 S 0.61710(18) 0.65260(9) 0.27445(9) 0.0394(5) Uani 1 1 d . . . . .
S008 S 0.17105(19) 0.63031(9) 0.77536(9) 0.0418(5) Uani 1 1 d . . . . .
O1O O 0.6762(4) 1.34260(18) 0.82369(19) 0.0210(10) Uani 1 1 d . . . . .
O1 O 0.8679(4) 0.6429(2) 0.67027(19) 0.0240(10) Uani 1 1 d . . . . .
O6O O 1.3392(4) 1.0529(2) 0.85731(19) 0.0262(11) Uani 1 1 d . . . . .
O2O O 0.5521(4) 1.1776(2) 0.7845(2) 0.0307(11) Uani 1 1 d . . . . .
O4O O 1.0676(5) 1.1694(2) 0.9957(2) 0.0291(11) Uani 1 1 d . . . . .
O5 O 0.4701(5) 0.8293(2) 0.5125(2) 0.0391(13) Uani 1 1 d . . . . .
O00I O 0.7064(5) 0.6917(2) 0.2477(2) 0.0441(14) Uani 1 1 d . . . . .
O4 O 0.1909(5) 0.9333(2) 0.6582(2) 0.0367(12) Uani 1 1 d . . . . .
O2 O 0.9884(5) 0.8009(2) 0.7229(2) 0.0358(12) Uani 1 1 d . . . . .
O3O O 1.0755(5) 1.0706(2) 1.0113(2) 0.0372(13) Uani 1 1 d . . . . .
O5O O 1.3506(5) 1.0782(2) 0.9456(2) 0.0348(12) Uani 1 1 d . . . . .
F00N F 0.0889(5) 0.6074(3) 0.8847(2) 0.0615(15) Uani 1 1 d . . . . .
N1N N 0.9176(5) 1.3856(2) 0.8030(2) 0.0204(12) Uani 1 1 d . . . . .
C4C C 0.9606(6) 1.2245(3) 0.8418(3) 0.0197(14) Uani 1 1 d . . . . .
O00Q O 0.2574(5) 0.6707(2) 0.7461(2) 0.0461(15) Uani 1 1 d . . . . .
C5C C 1.0283(6) 1.1763(3) 0.8621(3) 0.0172(13) Uani 1 1 d . . . . .
O00S O 0.0396(6) 0.6442(4) 0.7707(3) 0.065(2) Uani 1 1 d . . . . .
O00T O 0.4846(5) 0.6718(4) 0.2785(3) 0.0623(19) Uani 1 1 d . . . . .
O3 O 0.1866(5) 0.9168(3) 0.5672(3) 0.0467(14) Uani 1 1 d . . . . .
N1 N 0.6292(5) 0.5977(2) 0.6884(2) 0.0218(12) Uani 1 1 d . . . . .
C5AA C 0.5769(6) 0.7610(3) 0.6644(3) 0.0177(14) Uani 1 1 d . . . . .
C1C C 0.7919(6) 1.3036(3) 0.7950(3) 0.0185(14) Uani 1 1 d . . . . .
H1C H 0.801004 1.308016 0.752397 0.022 Uiso 1 1 calc R . . . .
O6 O 0.4576(6) 0.9290(3) 0.5107(3) 0.0501(15) Uani 1 1 d . . . . .
C2AA C 0.7523(6) 0.6786(3) 0.7031(3) 0.0197(14) Uani 1 1 d . . . . .
H2AA H 0.746427 0.670195 0.745050 0.024 Uiso 1 1 calc R . . . .
C4AA C 0.5485(6) 0.7011(3) 0.6681(3) 0.0196(14) Uani 1 1 d . . . . .
H4AA H 0.473576 0.690389 0.658413 0.023 Uiso 1 1 calc R . . . .
C5 C 0.5078(6) 0.8104(3) 0.6479(3) 0.0202(14) Uani 1 1 d . . . . .
C7C C 0.8635(6) 1.1220(3) 0.8466(3) 0.0188(14) Uani 1 1 d . . . . .
H7C H 0.821023 1.087829 0.846374 0.023 Uiso 1 1 calc R . . . .
C3AA C 0.6363(6) 0.6609(3) 0.6864(3) 0.0199(14) Uani 1 1 d . . . . .
F014 F 0.5598(6) 0.6119(3) 0.3804(3) 0.0814(19) Uani 1 1 d . . . . .
C015 C 0.6863(6) 1.1747(3) 0.9658(3) 0.0213(14) Uani 1 1 d . . . . .
C7 C 0.6706(6) 0.8629(3) 0.6665(3) 0.0200(14) Uani 1 1 d . . . . .
H7 H 0.711916 0.896879 0.669197 0.024 Uiso 1 1 calc R . . . .
C3C C 0.9913(6) 1.2846(3) 0.8331(3) 0.0180(14) Uani 1 1 d . . . . .
H3C H 1.065916 1.296253 0.842329 0.022 Uiso 1 1 calc R . . . .
O018 O 0.6555(6) 0.5921(3) 0.2534(3) 0.066(2) Uani 1 1 d . . . . .
C019 C 0.7232(6) 1.2993(3) 0.9440(2) 0.0158(13) Uani 1 1 d . . . . .
C01A C 0.4487(6) 1.2823(3) 0.8774(3) 0.0236(15) Uani 1 1 d . . . . .
H01A H 0.501282 1.288001 0.840446 0.028 Uiso 1 1 calc R . . . .
C6 C 0.5606(6) 0.8659(3) 0.6492(3) 0.0163(13) Uani 1 1 d . . . . .
C8 C 0.8983(7) 0.7898(3) 0.7091(3) 0.0235(15) Uani 1 1 d . . . . .
C9 C 0.3793(6) 0.8222(3) 0.6311(3) 0.0224(15) Uani 1 1 d . . . . .
H9A H 0.307775 0.823491 0.665463 0.027 Uiso 1 1 calc R . . . .
H9B H 0.370241 0.791108 0.604760 0.027 Uiso 1 1 calc R . . . .
C6C C 0.9756(7) 1.1206(3) 0.8649(3) 0.0235(15) Uani 1 1 d . . . . .
C01F C 0.9164(6) 1.2387(3) 0.6719(3) 0.0201(14) Uani 1 1 d . . . . .
C2C C 0.9071(6) 1.3230(3) 0.8111(3) 0.0182(14) Uani 1 1 d . . . . .
C01H C 1.0858(6) 1.1509(3) 0.7220(3) 0.0217(15) Uani 1 1 d . . . . .
C01I C 0.6254(7) 0.7368(3) 0.8327(3) 0.0266(16) Uani 1 1 d . . . . .
C01J C 0.7459(7) 0.7090(3) 0.8400(3) 0.0286(16) Uani 1 1 d . . . . .
H01J H 0.822037 0.721471 0.817010 0.034 Uiso 1 1 calc R . . . .
C01K C 0.4131(7) 0.8894(3) 0.7926(3) 0.0251(15) Uani 1 1 d . . . . .
H01K H 0.473530 0.915506 0.795333 0.030 Uiso 1 1 calc R . . . .
C01L C 0.8537(6) 1.1222(3) 0.6927(3) 0.0208(14) Uani 1 1 d . . . . .
C01M C 0.5040(6) 1.2549(3) 0.9216(3) 0.0218(15) Uani 1 1 d . . . . .
C01N C 0.6434(6) 1.3532(3) 0.9491(3) 0.0196(14) Uani 1 1 d . . . . .
H01N H 0.564011 1.356482 0.937142 0.024 Uiso 1 1 calc R . . . .
C01O C 0.6393(6) 0.8591(3) 0.8784(3) 0.0246(15) Uani 1 1 d . . . . .
H01O H 0.582854 0.832630 0.898363 0.029 Uiso 1 1 calc R . . . .
C01P C 0.6801(6) 0.8554(3) 0.8187(3) 0.0216(14) Uani 1 1 d . . . . .
C01Q C 1.0265(6) 1.2586(3) 0.6385(3) 0.0215(14) Uani 1 1 d . . . . .
H01Q H 1.108733 1.241840 0.644509 0.026 Uiso 1 1 calc R . . . .
C9C C 1.1547(7) 1.1660(3) 0.8799(3) 0.0246(15) Uani 1 1 d . . . . .
H9CA H 1.163348 1.198925 0.904368 0.030 Uiso 1 1 calc R . . . .
H9CB H 1.227206 1.162700 0.845882 0.030 Uiso 1 1 calc R . . . .
C8C C 0.6413(6) 1.1914(3) 0.7973(3) 0.0197(14) Uani 1 1 d . . . . .
C01T C 0.7581(6) 0.8965(3) 0.7902(3) 0.0234(15) Uani 1 1 d . . . . .
H01T H 0.783784 0.895961 0.749392 0.028 Uiso 1 1 calc R . . . .
C12C C 1.0937(6) 1.1122(3) 0.9791(3) 0.0254(15) Uani 1 1 d . . . . .
C01V C 0.7966(7) 1.2644(3) 0.6629(3) 0.0227(15) Uani 1 1 d . . . . .
H01V H 0.720601 1.252069 0.686077 0.027 Uiso 1 1 calc R . . . .
F01W F 0.7553(6) 0.6289(3) 0.3514(3) 0.091(2) Uani 1 1 d . . . . .
C21C C 0.8046(7) 1.4244(3) 0.8099(3) 0.0234(15) Uani 1 1 d . . . . .
C01Y C 0.7152(6) 1.1821(3) 1.0187(3) 0.0244(15) Uani 1 1 d . . . . .
H01Y H 0.734435 1.219704 1.028310 0.029 Uiso 1 1 calc R . . . .
F01Z F 0.1233(9) 0.6968(3) 0.8651(3) 0.106(3) Uani 1 1 d . . . . .
C020 C 1.0870(7) 0.7074(3) 0.6211(3) 0.0312(17) Uani 1 1 d . . . . .
H020 H 1.034880 0.697446 0.656970 0.037 Uiso 1 1 calc R . . . .
C021 C 0.4545(6) 0.8282(3) 0.7853(3) 0.0209(14) Uani 1 1 d . . . . .
C022 C 0.8455(7) 0.8245(3) 0.5444(3) 0.0289(17) Uani 1 1 d . . . . .
C023 C 1.1294(7) 1.0912(3) 0.7114(3) 0.0277(16) Uani 1 1 d . . . . .
H023 H 1.070559 1.064939 0.707018 0.033 Uiso 1 1 calc R . . . .
C024 C 0.8734(6) 1.1207(3) 0.6328(3) 0.0247(15) Uani 1 1 d . . . . .
H024 H 0.920639 1.149058 0.610048 0.030 Uiso 1 1 calc R . . . .
C20C C 0.8101(7) 1.4870(3) 0.8083(3) 0.0259(16) Uani 1 1 d . . . . .
C026 C 0.7855(6) 1.0797(3) 0.7248(3) 0.0242(15) Uani 1 1 d . . . . .
H026 H 0.771034 1.080017 0.765591 0.029 Uiso 1 1 calc R . . . .
C027 C 0.2848(7) 0.9129(3) 0.7959(3) 0.0288(16) Uani 1 1 d . . . . .
H027 H 0.257465 0.954586 0.800889 0.035 Uiso 1 1 calc R . . . .
C028 C 0.8394(6) 1.2952(3) 0.9621(3) 0.0207(14) Uani 1 1 d . . . . .
H028 H 0.896190 1.258617 0.957848 0.025 Uiso 1 1 calc R . . . .
O029 O 0.2219(7) 0.5687(3) 0.7684(4) 0.102(4) Uani 1 1 d . . . . .
C02A C 0.3173(7) 1.3012(3) 0.8875(3) 0.0308(17) Uani 1 1 d . . . . .
H02A H 0.279798 1.319678 0.857493 0.037 Uiso 1 1 calc R . . . .
C02B C 1.1731(6) 1.1889(3) 0.7291(3) 0.0241(15) Uani 1 1 d . . . . .
H02B H 1.143834 1.229943 0.737523 0.029 Uiso 1 1 calc R . . . .
C02C C 0.8073(6) 0.6989(3) 0.5533(3) 0.0192(14) Uani 1 1 d . . . . .
C02D C 0.7872(7) 1.3080(3) 0.6204(3) 0.0262(16) Uani 1 1 d . . . . .
H02D H 0.705468 1.324682 0.613696 0.031 Uiso 1 1 calc R . . . .
C22 C 0.5160(7) 0.5757(3) 0.6986(3) 0.0277(16) Uani 1 1 d . . . . .
H22 H 0.438012 0.602465 0.706668 0.033 Uiso 1 1 calc R . . . .
C16C C 0.6853(6) 1.4020(3) 0.8197(3) 0.0218(14) Uani 1 1 d . . . . .
C02G C 0.5140(7) 0.7175(3) 0.8666(3) 0.0291(17) Uani 1 1 d . . . . .
H02G H 0.431301 0.735871 0.862594 0.035 Uiso 1 1 calc R . . . .
C02H C 0.6518(7) 1.1205(3) 0.9545(3) 0.0284(16) Uani 1 1 d . . . . .
H02H H 0.628101 1.115442 0.919026 0.034 Uiso 1 1 calc R . . . .
C02I C 0.7608(7) 0.9396(3) 0.8803(3) 0.0278(16) Uani 1 1 d . . . . .
H02I H 0.790672 0.967307 0.901438 0.033 Uiso 1 1 calc R . . . .
C02J C 0.3636(6) 0.7911(3) 0.7793(3) 0.0239(15) Uani 1 1 d . . . . .
H02J H 0.390266 0.749579 0.772671 0.029 Uiso 1 1 calc R . . . .
C02K C 1.0313(7) 0.7380(3) 0.5802(3) 0.0313(18) Uani 1 1 d . . . . .
C02L C 0.8864(7) 0.6446(3) 0.5440(3) 0.0229(15) Uani 1 1 d . . . . .
H02L H 0.965455 0.638921 0.556377 0.027 Uiso 1 1 calc R . . . .
C17C C 0.5740(7) 1.4417(3) 0.8283(3) 0.0296(16) Uani 1 1 d . . . . .
H17C H 0.493040 1.427394 0.834435 0.036 Uiso 1 1 calc R . . . .
C21 C 0.7449(7) 0.5599(3) 0.6787(3) 0.0257(15) Uani 1 1 d . . . . .
C02O C 0.8060(7) 0.8272(3) 0.4929(3) 0.0328(18) Uani 1 1 d . . . . .
H02O H 0.776749 0.793390 0.480200 0.039 Uiso 1 1 calc R . . . .
C02P C 1.3023(6) 1.1670(3) 0.7240(3) 0.0274(16) Uani 1 1 d . . . . .
H02P H 1.361511 1.193301 0.727868 0.033 Uiso 1 1 calc R . . . .
C14 C 0.4415(7) 0.8765(4) 0.5369(4) 0.0368(19) Uani 1 1 d . . . . .
C16 C 0.8624(7) 0.5831(3) 0.6692(3) 0.0253(15) Uani 1 1 d . . . . .
C02S C 0.7571(6) 1.0365(3) 0.6391(3) 0.0294(17) Uani 1 1 d . . . . .
H02S H 0.723542 1.007581 0.620887 0.035 Uiso 1 1 calc R . . . .
C02T C 0.6798(6) 0.9007(3) 0.9089(3) 0.0257(15) Uani 1 1 d . . . . .
H02T H 0.651722 0.902458 0.949533 0.031 Uiso 1 1 calc R . . . .
C02U C 0.2360(7) 0.8142(4) 0.7831(3) 0.0319(17) Uani 1 1 d . . . . .
H02U H 0.175332 0.788485 0.779610 0.038 Uiso 1 1 calc R . . . .
C02V C 0.4251(6) 1.2462(3) 0.9751(3) 0.0300(17) Uani 1 1 d . . . . .
H02V H 0.460908 1.227299 1.005441 0.036 Uiso 1 1 calc R . . . .
C20 C 0.7422(8) 0.4971(3) 0.6760(3) 0.0330(18) Uani 1 1 d . . . . .
C22C C 1.0328(7) 1.4060(3) 0.7908(3) 0.0289(16) Uani 1 1 d . . . . .
H22C H 1.109459 1.378206 0.784309 0.035 Uiso 1 1 calc R . . . .
C14C C 1.2888(7) 1.0768(3) 0.9094(3) 0.0254(16) Uani 1 1 d . . . . .
F02Z F 0.6049(8) 0.7018(3) 0.3717(3) 0.088(2) Uani 1 1 d . . . . .
C030 C 0.8998(7) 1.3269(3) 0.5878(3) 0.0278(16) Uani 1 1 d . . . . .
H030 H 0.894391 1.357013 0.559004 0.033 Uiso 1 1 calc R . . . .
C031 C 1.2575(7) 1.0691(3) 0.7071(3) 0.0328(17) Uani 1 1 d . . . . .
H031 H 1.285769 1.027794 0.699755 0.039 Uiso 1 1 calc R . . . .
C11 C 0.4686(7) 0.9169(3) 0.6311(3) 0.0307(17) Uani 1 1 d . . . . .
H11A H 0.516155 0.944859 0.604344 0.037 Uiso 1 1 calc R . . . .
H11B H 0.416202 0.939362 0.665005 0.037 Uiso 1 1 calc R . . . .
C10C C 1.1512(6) 1.1063(3) 0.9141(3) 0.0206(14) Uani 1 1 d . . . . .
C17 C 0.9751(8) 0.5448(3) 0.6560(3) 0.0353(18) Uani 1 1 d . . . . .
H17 H 1.054900 0.560325 0.649148 0.042 Uiso 1 1 calc R . . . .
C035 C 1.2207(7) 0.6905(4) 0.6104(4) 0.040(2) Uani 1 1 d . . . . .
H035 H 1.259085 0.669196 0.638951 0.048 Uiso 1 1 calc R . . . .
C11C C 1.0639(6) 1.0712(3) 0.8867(3) 0.0240(15) Uani 1 1 d . . . . .
H11C H 1.115821 1.045710 0.854828 0.029 Uiso 1 1 calc R . . . .
H11D H 1.014457 1.045905 0.915815 0.029 Uiso 1 1 calc R . . . .
C037 C 0.7551(8) 0.6639(3) 0.8802(3) 0.0324(17) Uani 1 1 d . . . . .
H037 H 0.837145 0.645836 0.885375 0.039 Uiso 1 1 calc R . . . .
C038 C 0.1972(7) 0.8742(4) 0.7917(3) 0.0317(17) Uani 1 1 d . . . . .
H038 H 0.109083 0.889666 0.794949 0.038 Uiso 1 1 calc R . . . .
C10 C 0.3817(7) 0.8845(3) 0.6004(3) 0.0280(16) Uani 1 1 d . . . . .
C15C C 1.4770(6) 1.0339(4) 0.8457(4) 0.0351(18) Uani 1 1 d . . . . .
H15D H 1.507398 1.022226 0.805367 0.053 Uiso 1 1 calc GR . . . .
H15E H 1.495884 0.999723 0.870664 0.053 Uiso 1 1 calc GR . . . .
H15F H 1.520779 1.067006 0.853399 0.053 Uiso 1 1 calc GR . . . .
C23 C 0.5111(8) 0.5145(3) 0.6975(3) 0.0354(18) Uani 1 1 d . . . . .
H23 H 0.430460 0.499831 0.704636 0.042 Uiso 1 1 calc R . . . .
C03C C 1.3456(7) 1.1066(3) 0.7133(3) 0.0328(17) Uani 1 1 d . . . . .
H03C H 1.433737 1.091341 0.710252 0.039 Uiso 1 1 calc R . . . .
C03D C 0.6849(7) 1.0809(4) 1.0455(3) 0.040(2) Uani 1 1 d . . . . .
H03D H 0.686530 1.048578 1.072285 0.048 Uiso 1 1 calc R . . . .
C03E C 1.1072(7) 0.7534(4) 0.5272(3) 0.038(2) Uani 1 1 d . . . . .
H03E H 1.069015 0.774534 0.498518 0.046 Uiso 1 1 calc R . . . .
C03F C 1.0174(7) 1.3025(3) 0.5969(3) 0.0288(16) Uani 1 1 d . . . . .
H03F H 1.093316 1.315660 0.574437 0.035 Uiso 1 1 calc R . . . .
C03G C 0.6911(6) 0.7061(3) 0.5357(3) 0.0235(15) Uani 1 1 d . . . . .
H03G H 0.633700 0.742233 0.543552 0.028 Uiso 1 1 calc R . . . .
C03H C 0.6589(7) 0.6608(3) 0.5069(3) 0.0292(16) Uani 1 1 d . . . . .
H03H H 0.581439 0.666703 0.493198 0.035 Uiso 1 1 calc R . . . .
C03I C 0.8722(7) 1.3438(3) 0.9862(3) 0.0286(16) Uani 1 1 d . . . . .
H03I H 0.949674 1.340197 0.999752 0.034 Uiso 1 1 calc R . . . .
C03J C 0.8250(7) 1.0786(3) 0.6061(3) 0.0284(16) Uani 1 1 d . . . . .
H03J H 0.838204 1.078403 0.565377 0.034 Uiso 1 1 calc R . . . .
C13 C 0.0540(7) 0.9515(4) 0.6694(4) 0.041(2) Uani 1 1 d . . . . .
H13A H 0.034613 0.985142 0.644029 0.062 Uiso 1 1 calc GR . . . .
H13B H 0.023189 0.963738 0.709631 0.062 Uiso 1 1 calc GR . . . .
H13C H 0.011039 0.917902 0.662256 0.062 Uiso 1 1 calc GR . . . .
C03M C 0.6782(7) 1.4029(3) 0.9715(3) 0.0266(16) Uani 1 1 d . . . . .
H03M H 0.624003 1.440187 0.973803 0.032 Uiso 1 1 calc R . . . .
C03N C 0.7987(6) 0.9384(3) 0.8210(3) 0.0273(16) Uani 1 1 d . . . . .
H03N H 0.852367 0.966064 0.801317 0.033 Uiso 1 1 calc R . . . .
C03O C 0.2412(7) 1.2930(3) 0.9414(4) 0.0358(19) Uani 1 1 d . . . . .
H03O H 0.151585 1.306835 0.948543 0.043 Uiso 1 1 calc R . . . .
C23C C 1.0409(7) 1.4666(3) 0.7876(3) 0.0342(18) Uani 1 1 d . . . . .
H23C H 1.122735 1.480258 0.778600 0.041 Uiso 1 1 calc R . . . .
C24C C 0.9315(7) 1.5070(3) 0.7973(3) 0.0318(17) Uani 1 1 d . . . . .
H24C H 0.937367 1.548647 0.796554 0.038 Uiso 1 1 calc R . . . .
C19C C 0.6925(7) 1.5262(3) 0.8182(3) 0.0309(17) Uani 1 1 d . . . . .
H19C H 0.693288 1.568219 0.817805 0.037 Uiso 1 1 calc R . . . .
C24 C 0.6215(8) 0.4761(3) 0.6864(3) 0.0355(18) Uani 1 1 d . . . . .
H24 H 0.617877 0.434386 0.685446 0.043 Uiso 1 1 calc R . . . .
C1AA C 1.2423(8) 0.7366(4) 0.5175(4) 0.045(2) Uani 1 1 d . . . . .
H1AA H 1.295791 0.747474 0.482377 0.054 Uiso 1 1 calc R . . . .
F03U F 0.2820(7) 0.6296(5) 0.8615(3) 0.119(3) Uani 1 1 d . . . . .
C03V C 0.7384(7) 1.0368(3) 0.6984(3) 0.0270(16) Uani 1 1 d . . . . .
H03V H 0.693213 1.007702 0.720951 0.032 Uiso 1 1 calc R . . . .
C13C C 1.0195(7) 1.1783(4) 1.0574(3) 0.0364(18) Uani 1 1 d . . . . .
H13D H 0.972042 1.218623 1.064246 0.055 Uiso 1 1 calc GR . . . .
H13E H 1.092125 1.173626 1.076677 0.055 Uiso 1 1 calc GR . . . .
H13F H 0.962154 1.148614 1.072858 0.055 Uiso 1 1 calc GR . . . .
C03X C 0.7160(7) 1.1347(3) 1.0580(3) 0.0329(18) Uani 1 1 d . . . . .
H03X H 0.738362 1.139763 1.093793 0.040 Uiso 1 1 calc R . . . .
C03Y C 0.2932(7) 1.2654(4) 0.9842(3) 0.0367(19) Uani 1 1 d . . . . .
H03Y H 0.239316 1.259092 1.020656 0.044 Uiso 1 1 calc R . . . .
C03Z C 0.8513(7) 0.5984(3) 0.5169(3) 0.0300(17) Uani 1 1 d . . . . .
H03Z H 0.904983 0.560938 0.511528 0.036 Uiso 1 1 calc R . . . .
C12 C 0.2443(7) 0.9141(3) 0.6057(3) 0.0316(17) Uani 1 1 d . . . . .
C041 C 0.8925(9) 0.8743(3) 0.5619(3) 0.044(2) Uani 1 1 d . . . . .
H041 H 0.922144 0.872364 0.596737 0.053 Uiso 1 1 calc R . . . .
C042 C 0.5260(8) 0.6709(3) 0.9063(3) 0.0358(19) Uani 1 1 d . . . . .
H042 H 0.451008 0.657125 0.928936 0.043 Uiso 1 1 calc R . . . .
C043 C 0.6445(8) 0.6451(3) 0.9130(3) 0.0355(18) Uani 1 1 d . . . . .
H043 H 0.651160 0.613819 0.940481 0.043 Uiso 1 1 calc R . . . .
C19 C 0.8614(8) 0.4590(3) 0.6637(3) 0.0377(19) Uani 1 1 d . . . . .
H19 H 0.862759 0.416822 0.663138 0.045 Uiso 1 1 calc R . . . .
C18C C 0.5795(8) 1.5041(3) 0.8281(3) 0.0357(18) Uani 1 1 d . . . . .
H18C H 0.501542 1.530961 0.835123 0.043 Uiso 1 1 calc R . . . .
C046 C 1.2963(8) 0.7050(4) 0.5583(4) 0.050(3) Uani 1 1 d . . . . .
H046 H 1.386556 0.692821 0.550774 0.060 Uiso 1 1 calc R . . . .
C047 C 0.8087(8) 0.8793(4) 0.4595(4) 0.049(2) Uani 1 1 d . . . . .
H047 H 0.780904 0.881298 0.424211 0.059 Uiso 1 1 calc R . . . .
C048 C 0.6386(8) 0.6471(4) 0.3463(4) 0.050(2) Uani 1 1 d . . . . .
C049 C 0.7378(7) 0.6072(3) 0.4978(3) 0.0340(18) Uani 1 1 d . . . . .
H049 H 0.714203 0.576059 0.478297 0.041 Uiso 1 1 calc R . . . .
C04A C 0.7919(7) 1.3977(3) 0.9904(3) 0.0306(17) Uani 1 1 d . . . . .
H04A H 0.815064 1.431299 1.006362 0.037 Uiso 1 1 calc R . . . .
C18 C 0.9740(8) 0.4829(3) 0.6526(3) 0.041(2) Uani 1 1 d . . . . .
H18 H 1.053263 0.457194 0.642400 0.049 Uiso 1 1 calc R . . . .
C04C C 0.8957(9) 0.9255(4) 0.5288(4) 0.047(2) Uani 1 1 d . . . . .
H04C H 0.927796 0.958872 0.540747 0.057 Uiso 1 1 calc R . . . .
C04D C 0.6509(8) 1.0732(3) 0.9937(3) 0.038(2) Uani 1 1 d . . . . .
H04D H 0.627281 1.036164 0.985124 0.046 Uiso 1 1 calc R . . . .
C04E C 0.8525(8) 0.9285(4) 0.4784(4) 0.049(2) Uani 1 1 d . . . . .
H04E H 0.852597 0.964532 0.456332 0.059 Uiso 1 1 calc R . . . .
C04F C 0.1638(8) 0.6426(4) 0.8485(4) 0.048(2) Uani 1 1 d . . . . .
C15 C 0.4923(12) 0.9277(6) 0.4508(5) 0.078(4) Uani 1 1 d . . . . .
H15A H 0.433028 0.957104 0.434752 0.117 Uiso 1 1 calc GR . . . .
H15B H 0.488037 0.887631 0.437502 0.117 Uiso 1 1 calc GR . . . .
H15C H 0.580246 0.937370 0.437932 0.117 Uiso 1 1 calc GR . . . .
Cl1 Cl 0.3283(3) 0.45496(12) 0.94889(11) 0.0662(7) Uani 1 1 d . . . . .
Cl2 Cl 0.9281(3) 0.54634(19) 1.07071(15) 0.0999(11) Uani 1 1 d . . . . .
C0AA C 0.7692(10) 0.5370(5) 1.1035(5) 0.066(3) Uani 1 1 d . . . . .
H0AA H 0.734544 0.567176 1.133897 0.079 Uiso 1 1 calc R . . . .
H0AB H 0.767239 0.496763 1.121635 0.079 Uiso 1 1 calc R . . . .

loop_
_atom_site_aniso_label
_atom_site_aniso_U_11
_atom_site_aniso_U_22
_atom_site_aniso_U_33
_atom_site_aniso_U_23
_atom_site_aniso_U_13
_atom_site_aniso_U_12
Ir1 0.01545(15) 0.01947(15) 0.01444(15) -0.00314(11) 0.00255(11) -0.00752(11)
Ir1I 0.01313(14) 0.01411(14) 0.01498(14) -0.00103(10) 0.00157(10) -0.00412(10)
P1 0.0185(8) 0.0230(9) 0.0153(8) -0.0028(7) 0.0033(6) -0.0080(7)
P1P 0.0142(8) 0.0167(8) 0.0161(8) -0.0009(6) 0.0006(6) -0.0028(6)
P2P 0.0151(8) 0.0182(8) 0.0176(8) -0.0024(6) 0.0032(6) -0.0052(7)
P2 0.0215(9) 0.0221(9) 0.0167(8) -0.0038(7) 0.0058(7) -0.0093(7)
S007 0.0286(10) 0.0376(11) 0.0507(12) 0.0002(9) -0.0027(9) -0.0090(8)
S008 0.0348(11) 0.0418(12) 0.0468(12) -0.0113(9) 0.0061(9) -0.0191(9)
O1O 0.022(2) 0.011(2) 0.026(2) 0.0016(18) 0.0005(19) -0.0001(18)
O1 0.020(2) 0.023(3) 0.025(2) -0.0025(19) 0.0011(19) 0.000(2)
O6O 0.023(2) 0.030(3) 0.025(3) -0.002(2) -0.003(2) -0.001(2)
O2O 0.020(3) 0.035(3) 0.039(3) -0.010(2) -0.007(2) -0.007(2)
O4O 0.029(3) 0.029(3) 0.025(3) -0.004(2) 0.000(2) 0.001(2)
O5 0.042(3) 0.039(3) 0.031(3) -0.001(3) 0.002(2) -0.007(3)
O00I 0.041(3) 0.039(3) 0.051(4) 0.000(3) 0.002(3) -0.018(3)
O4 0.026(3) 0.034(3) 0.047(3) -0.007(2) -0.004(2) 0.001(2)
O2 0.022(3) 0.043(3) 0.044(3) -0.015(3) -0.005(2) -0.009(2)
O3O 0.052(3) 0.031(3) 0.027(3) 0.005(2) -0.004(2) -0.010(3)
O5O 0.026(3) 0.042(3) 0.038(3) -0.009(2) -0.015(2) 0.005(2)
F00N 0.055(3) 0.076(4) 0.056(3) 0.024(3) -0.011(3) -0.028(3)
N1N 0.022(3) 0.016(3) 0.024(3) 0.004(2) -0.007(2) -0.003(2)
C4C 0.020(3) 0.021(3) 0.015(3) -0.007(3) 0.006(3) -0.008(3)
O00Q 0.045(3) 0.043(3) 0.047(3) -0.012(3) 0.013(3) -0.024(3)
C5C 0.016(3) 0.019(3) 0.018(3) 0.000(3) -0.002(3) -0.006(3)
O00S 0.043(4) 0.109(6) 0.052(4) 0.011(4) -0.013(3) -0.037(4)
O00T 0.027(3) 0.110(6) 0.049(4) 0.009(4) -0.010(3) -0.007(3)
O3 0.041(3) 0.047(4) 0.052(4) -0.006(3) -0.015(3) 0.006(3)
N1 0.027(3) 0.019(3) 0.020(3) 0.000(2) -0.005(2) -0.005(2)
C5AA 0.018(3) 0.016(3) 0.015(3) -0.003(3) 0.005(3) -0.004(3)
C1C 0.019(3) 0.020(3) 0.015(3) 0.001(3) 0.001(3) -0.005(3)
O6 0.067(4) 0.038(3) 0.045(4) 0.015(3) -0.012(3) -0.009(3)
C2AA 0.024(3) 0.021(3) 0.013(3) 0.002(3) 0.000(3) -0.007(3)
C4AA 0.018(3) 0.027(4) 0.012(3) -0.001(3) 0.003(3) -0.007(3)
C5 0.019(3) 0.021(4) 0.018(3) -0.005(3) 0.003(3) -0.007(3)
C7C 0.016(3) 0.014(3) 0.024(3) -0.002(3) 0.004(3) -0.006(3)
C3AA 0.023(3) 0.022(3) 0.013(3) 0.000(3) 0.002(3) -0.006(3)
F014 0.072(4) 0.108(5) 0.065(4) 0.040(4) -0.014(3) -0.028(4)
C015 0.021(3) 0.022(4) 0.015(3) 0.000(3) 0.007(3) -0.003(3)
C7 0.024(4) 0.011(3) 0.021(3) 0.000(3) 0.002(3) 0.000(3)
C3C 0.017(3) 0.017(3) 0.018(3) -0.001(3) 0.001(3) -0.002(3)
O018 0.058(4) 0.041(4) 0.093(5) -0.016(3) 0.004(4) -0.016(3)
C019 0.019(3) 0.018(3) 0.010(3) 0.002(2) -0.001(2) -0.005(3)
C01A 0.013(3) 0.020(3) 0.036(4) -0.008(3) -0.001(3) 0.000(3)
C6 0.009(3) 0.016(3) 0.025(3) 0.000(3) -0.008(3) 0.004(2)
C8 0.023(4) 0.025(4) 0.018(3) -0.006(3) 0.006(3) -0.005(3)
C9 0.016(3) 0.020(3) 0.032(4) -0.005(3) -0.006(3) -0.004(3)
C6C 0.030(4) 0.019(3) 0.017(3) -0.008(3) 0.010(3) -0.012(3)
C01F 0.021(3) 0.019(3) 0.018(3) -0.005(3) 0.002(3) 0.000(3)
C2C 0.021(3) 0.015(3) 0.015(3) -0.001(3) 0.004(3) -0.004(3)
C01H 0.018(3) 0.028(4) 0.015(3) -0.003(3) 0.005(3) -0.002(3)
C01I 0.036(4) 0.025(4) 0.017(3) -0.008(3) 0.003(3) -0.012(3)
C01J 0.024(4) 0.037(4) 0.023(4) -0.010(3) 0.001(3) -0.008(3)
C01K 0.026(4) 0.029(4) 0.018(3) -0.001(3) 0.002(3) -0.007(3)
C01L 0.016(3) 0.021(3) 0.025(4) -0.006(3) 0.001(3) -0.004(3)
C01M 0.013(3) 0.020(3) 0.029(4) -0.010(3) 0.002(3) -0.002(3)
C01N 0.015(3) 0.022(4) 0.019(3) 0.004(3) 0.000(3) 0.003(3)
C01O 0.018(3) 0.032(4) 0.021(4) -0.002(3) 0.001(3) -0.005(3)
C01P 0.018(3) 0.024(4) 0.021(4) -0.006(3) 0.001(3) -0.003(3)
C01Q 0.019(3) 0.027(4) 0.017(3) -0.001(3) 0.000(3) -0.007(3)
C9C 0.027(4) 0.019(3) 0.025(4) -0.003(3) 0.001(3) -0.005(3)
C8C 0.024(4) 0.014(3) 0.017(3) 0.000(3) 0.004(3) -0.003(3)
C01T 0.020(3) 0.029(4) 0.020(3) -0.010(3) 0.002(3) -0.006(3)
C12C 0.021(4) 0.027(4) 0.028(4) -0.004(3) -0.004(3) -0.001(3)
C01V 0.028(4) 0.022(3) 0.016(3) -0.002(3) 0.004(3) -0.009(3)
F01W 0.055(4) 0.123(6) 0.101(5) 0.033(4) -0.040(4) -0.005(4)
C21C 0.032(4) 0.021(4) 0.017(3) 0.001(3) -0.002(3) -0.006(3)
C01Y 0.018(3) 0.024(4) 0.028(4) 0.005(3) 0.001(3) -0.001(3)
F01Z 0.193(8) 0.059(4) 0.051(4) -0.023(3) 0.032(4) -0.054(5)
C020 0.025(4) 0.032(4) 0.036(4) -0.009(3) 0.000(3) -0.010(3)
C021 0.020(3) 0.027(4) 0.013(3) -0.001(3) 0.003(3) -0.006(3)
C022 0.034(4) 0.024(4) 0.022(4) -0.001(3) 0.014(3) -0.010(3)
C023 0.026(4) 0.023(4) 0.032(4) -0.007(3) -0.001(3) -0.004(3)
C024 0.023(4) 0.024(4) 0.024(4) -0.002(3) 0.003(3) -0.004(3)
C20C 0.039(4) 0.014(3) 0.024(4) 0.004(3) -0.008(3) 0.001(3)
C026 0.024(4) 0.024(4) 0.023(4) -0.005(3) 0.004(3) -0.007(3)
C027 0.029(4) 0.035(4) 0.019(4) -0.001(3) 0.000(3) -0.001(3)
C028 0.020(3) 0.023(4) 0.017(3) -0.001(3) 0.001(3) -0.002(3)
O029 0.072(5) 0.041(4) 0.164(9) -0.045(5) 0.059(5) -0.031(4)
C02A 0.021(4) 0.027(4) 0.045(5) -0.010(3) -0.007(3) -0.001(3)
C02B 0.018(3) 0.030(4) 0.023(4) -0.006(3) 0.002(3) -0.008(3)
C02C 0.025(4) 0.020(3) 0.009(3) 0.002(3) 0.004(3) -0.005(3)
C02D 0.025(4) 0.030(4) 0.020(4) -0.005(3) 0.001(3) 0.001(3)
C22 0.030(4) 0.027(4) 0.029(4) 0.002(3) -0.008(3) -0.010(3)
C16C 0.026(4) 0.020(4) 0.017(3) 0.002(3) -0.004(3) 0.001(3)
C02G 0.032(4) 0.034(4) 0.019(4) -0.008(3) 0.007(3) -0.013(3)
C02H 0.038(4) 0.026(4) 0.018(4) -0.001(3) 0.003(3) -0.006(3)
C02I 0.026(4) 0.027(4) 0.031(4) -0.015(3) -0.007(3) 0.001(3)
C02J 0.019(3) 0.031(4) 0.023(4) -0.002(3) 0.000(3) -0.010(3)
C02K 0.029(4) 0.030(4) 0.031(4) -0.016(3) 0.011(3) -0.015(3)
C02L 0.027(4) 0.026(4) 0.016(3) 0.004(3) -0.003(3) -0.007(3)
C17C 0.029(4) 0.025(4) 0.033(4) 0.001(3) -0.002(3) -0.002(3)
C21 0.034(4) 0.024(4) 0.019(3) 0.002(3) -0.005(3) -0.006(3)
C02O 0.024(4) 0.031(4) 0.036(4) 0.013(3) 0.004(3) 0.005(3)
C02P 0.019(4) 0.040(4) 0.024(4) 0.002(3) -0.005(3) -0.008(3)
C14 0.029(4) 0.040(5) 0.044(5) 0.003(4) -0.011(4) -0.013(4)
C16 0.032(4) 0.022(4) 0.020(4) 0.002(3) -0.004(3) 0.001(3)
C02S 0.019(4) 0.030(4) 0.040(4) -0.014(3) -0.004(3) -0.004(3)
C02T 0.022(4) 0.034(4) 0.019(3) -0.007(3) -0.004(3) 0.000(3)
C02U 0.021(4) 0.044(5) 0.028(4) -0.003(3) 0.005(3) -0.012(3)
C02V 0.020(4) 0.044(5) 0.025(4) -0.014(3) 0.004(3) -0.013(3)
C20 0.054(5) 0.024(4) 0.020(4) 0.000(3) -0.009(3) -0.002(4)
C22C 0.026(4) 0.025(4) 0.038(4) 0.008(3) -0.008(3) -0.008(3)
C14C 0.030(4) 0.016(3) 0.029(4) -0.003(3) -0.002(3) -0.005(3)
F02Z 0.128(6) 0.088(5) 0.048(4) -0.015(3) -0.015(4) -0.022(4)
C030 0.042(4) 0.027(4) 0.012(3) 0.000(3) 0.001(3) -0.009(3)
C031 0.026(4) 0.029(4) 0.039(4) -0.007(3) 0.000(3) 0.003(3)
C11 0.033(4) 0.018(4) 0.044(5) -0.002(3) -0.012(3) -0.008(3)
C10C 0.016(3) 0.019(3) 0.027(4) -0.003(3) -0.008(3) 0.003(3)
C17 0.032(4) 0.034(4) 0.035(4) 0.003(3) -0.004(3) 0.005(3)
C035 0.019(4) 0.043(5) 0.056(5) -0.020(4) -0.003(4) 0.001(3)
C11C 0.024(4) 0.018(3) 0.030(4) -0.005(3) -0.004(3) -0.005(3)
C037 0.046(5) 0.028(4) 0.024(4) 0.003(3) -0.011(3) -0.003(4)
C038 0.020(4) 0.048(5) 0.023(4) 0.002(3) 0.002(3) -0.001(3)
C10 0.032(4) 0.016(3) 0.035(4) 0.000(3) -0.004(3) -0.006(3)
C15C 0.017(4) 0.037(4) 0.046(5) -0.001(4) 0.003(3) 0.001(3)
C23 0.043(5) 0.031(4) 0.037(4) 0.006(3) -0.009(4) -0.023(4)
C03C 0.020(4) 0.042(5) 0.033(4) -0.002(3) -0.002(3) 0.002(3)
C03D 0.036(4) 0.032(4) 0.036(5) 0.016(4) 0.015(4) 0.009(4)
C03E 0.029(4) 0.048(5) 0.034(4) -0.022(4) 0.012(3) -0.018(4)
C03F 0.025(4) 0.033(4) 0.024(4) -0.002(3) 0.006(3) -0.009(3)
C03G 0.018(3) 0.032(4) 0.019(3) -0.003(3) 0.000(3) -0.001(3)
C03H 0.022(4) 0.041(4) 0.023(4) -0.005(3) -0.003(3) -0.005(3)
C03I 0.023(4) 0.033(4) 0.031(4) -0.004(3) -0.004(3) -0.007(3)
C03J 0.028(4) 0.030(4) 0.027(4) -0.009(3) -0.003(3) -0.004(3)
C13 0.030(4) 0.032(4) 0.057(5) -0.004(4) 0.001(4) -0.004(4)
C03M 0.027(4) 0.016(3) 0.031(4) -0.002(3) 0.000(3) 0.003(3)
C03N 0.021(4) 0.027(4) 0.033(4) -0.009(3) -0.001(3) -0.004(3)
C03O 0.012(3) 0.037(4) 0.057(5) -0.024(4) 0.000(4) -0.002(3)
C23C 0.032(4) 0.023(4) 0.054(5) 0.009(3) -0.017(4) -0.016(3)
C24C 0.043(5) 0.019(4) 0.040(4) 0.009(3) -0.017(4) -0.015(3)
C19C 0.045(5) 0.020(4) 0.027(4) 0.001(3) -0.006(3) -0.006(3)
C24 0.052(5) 0.023(4) 0.034(4) 0.003(3) -0.012(4) -0.012(4)
C1AA 0.027(4) 0.071(6) 0.035(5) -0.026(4) 0.015(4) -0.019(4)
F03U 0.073(5) 0.205(9) 0.103(6) 0.066(6) -0.048(4) -0.075(6)
C03V 0.024(4) 0.025(4) 0.028(4) -0.004(3) 0.005(3) -0.005(3)
C13C 0.029(4) 0.048(5) 0.027(4) -0.013(4) 0.001(3) 0.003(4)
C03X 0.032(4) 0.036(4) 0.026(4) 0.012(3) 0.003(3) -0.002(3)
C03Y 0.025(4) 0.052(5) 0.031(4) -0.019(4) 0.006(3) -0.010(4)
C03Z 0.037(4) 0.021(4) 0.028(4) 0.000(3) 0.000(3) -0.003(3)
C12 0.027(4) 0.025(4) 0.042(5) 0.005(3) -0.010(4) 0.001(3)
C041 0.059(6) 0.033(4) 0.029(4) -0.009(3) 0.021(4) -0.018(4)
C042 0.052(5) 0.033(4) 0.020(4) -0.001(3) 0.006(3) -0.020(4)
C043 0.052(5) 0.034(4) 0.020(4) 0.000(3) -0.007(4) -0.006(4)
C19 0.056(5) 0.022(4) 0.034(4) 0.000(3) -0.011(4) -0.001(4)
C18C 0.044(5) 0.026(4) 0.031(4) 0.001(3) -0.002(4) 0.006(4)
C046 0.025(4) 0.063(6) 0.059(6) -0.038(5) 0.006(4) -0.010(4)
C047 0.036(5) 0.064(6) 0.037(5) 0.016(4) 0.006(4) -0.003(4)
C048 0.039(5) 0.049(6) 0.069(6) 0.021(5) -0.028(5) -0.011(4)
C049 0.034(4) 0.038(5) 0.032(4) -0.010(3) -0.003(3) -0.017(4)
C04A 0.029(4) 0.028(4) 0.035(4) -0.010(3) -0.001(3) -0.009(3)
C18 0.047(5) 0.025(4) 0.042(5) -0.001(3) -0.007(4) 0.021(4)
C04C 0.059(6) 0.036(5) 0.037(5) -0.005(4) 0.017(4) -0.013(4)
C04D 0.046(5) 0.021(4) 0.035(5) 0.001(3) 0.017(4) -0.005(3)
C04E 0.041(5) 0.028(4) 0.064(6) 0.009(4) 0.015(4) 0.000(4)
C04F 0.041(5) 0.055(6) 0.059(6) 0.021(5) -0.028(4) -0.024(4)
C15 0.096(9) 0.091(9) 0.058(7) 0.035(6) -0.038(6) -0.028(7)
Cl1 0.0682(16) 0.0608(15) 0.0606(15) -0.0128(12) -0.0025(12) 0.0077(13)
Cl2 0.0588(17) 0.146(3) 0.082(2) 0.030(2) 0.0037(15) -0.0126(19)
C0AA 0.065(7) 0.056(6) 0.067(7) -0.003(5) -0.004(5) 0.005(5)

loop_
_atom_type_symbol
_atom_type_description
_atom_type_scat_dispersion_real
_atom_type_scat_dispersion_imag
_atom_type_scat_source
C C 0.0181 0.0091 'International Tables Vol C Tables 4.2.6.8 and 6.1.1.4'
H H 0.0000 0.0000 'International Tables Vol C Tables 4.2.6.8 and 6.1.1.4'
Cl Cl 0.3639 0.7018 'International Tables Vol C Tables 4.2.6.8 and 6.1.1.4'
F F 0.0727 0.0534 'International Tables Vol C Tables 4.2.6.8 and 6.1.1.4'
Ir Ir -4.7710 6.5667 'International Tables Vol C Tables 4.2.6.8 and 6.1.1.4'
N N 0.0311 0.0180 'International Tables Vol C Tables 4.2.6.8 and 6.1.1.4'
O O 0.0492 0.0322 'International Tables Vol C Tables 4.2.6.8 and 6.1.1.4'
P P 0.2955 0.4335 'International Tables Vol C Tables 4.2.6.8 and 6.1.1.4'
S S 0.3331 0.5567 'International Tables Vol C Tables 4.2.6.8 and 6.1.1.4'

loop_
_geom_angle_atom_site_label_1
_geom_angle_atom_site_label_2
_geom_angle_atom_site_label_3
_geom_angle
_geom_angle_site_symmetry_1
_geom_angle_site_symmetry_3
_geom_angle_publ_flag
P1 Ir1 P2 174.27(6) . . ?
C5AA Ir1 P1 88.34(17) . . ?
C5AA Ir1 P2 88.56(17) . . ?
C5AA Ir1 C2AA 80.1(2) . . ?
C5AA Ir1 C7 78.1(2) . . ?
C2AA Ir1 P1 93.57(17) . . ?
C2AA Ir1 P2 90.64(17) . . ?
C7 Ir1 P1 84.00(17) . . ?
C7 Ir1 P2 90.65(17) . . ?
C7 Ir1 C2AA 158.2(3) . . ?
C8 Ir1 P1 91.07(19) . . ?
C8 Ir1 P2 91.90(19) . . ?
C8 Ir1 C5AA 178.4(3) . . ?
C8 Ir1 C2AA 101.4(3) . . ?
C8 Ir1 C7 100.3(3) . . ?
P2P Ir1I P1P 176.76(6) . . ?
C4C Ir1I P1P 88.78(17) . . ?
C4C Ir1I P2P 89.00(17) . . ?
C4C Ir1I C1C 80.4(2) . . ?
C4C Ir1I C7C 78.1(2) . . ?
C1C Ir1I P1P 90.33(17) . . ?
C1C Ir1I P2P 91.63(17) . . ?
C7C Ir1I P1P 91.60(17) . . ?
C7C Ir1I P2P 85.62(17) . . ?
C7C Ir1I C1C 158.3(2) . . ?
C8C Ir1I P1P 91.57(19) . . ?
C8C Ir1I P2P 90.55(19) . . ?
C8C Ir1I C4C 177.4(3) . . ?
C8C Ir1I C1C 102.2(3) . . ?
C8C Ir1I C7C 99.4(3) . . ?
C01I P1 Ir1 114.2(2) . . ?
C01I P1 C01P 99.7(3) . . ?
C01P P1 Ir1 115.8(2) . . ?
C021 P1 Ir1 116.1(2) . . ?
C021 P1 C01I 106.2(3) . . ?
C021 P1 C01P 102.9(3) . . ?
C015 P1P Ir1I 114.7(2) . . ?
C015 P1P C019 104.9(3) . . ?
C015 P1P C01M 100.9(3) . . ?
C019 P1P Ir1I 116.36(19) . . ?
C019 P1P C01M 101.9(3) . . ?
C01M P1P Ir1I 116.0(2) . . ?
C01F P2P Ir1I 114.4(2) . . ?
C01F P2P C01H 105.1(3) . . ?
C01F P2P C01L 99.8(3) . . ?
C01H P2P Ir1I 117.2(2) . . ?
C01H P2P C01L 104.0(3) . . ?
C01L P2P Ir1I 114.4(2) . . ?
C022 P2 Ir1 114.3(2) . . ?
C022 P2 C02C 105.5(3) . . ?
C022 P2 C02K 100.8(3) . . ?
C02C P2 Ir1 116.7(2) . . ?
C02C P2 C02K 102.9(3) . . ?
C02K P2 Ir1 114.8(2) . . ?
O00I S007 O018 111.9(4) . . ?
O00I S007 C048 103.0(4) . . ?
O00T S007 O00I 118.2(4) . . ?
O00T S007 O018 112.4(4) . . ?
O00T S007 C048 105.7(4) . . ?
O018 S007 C048 103.8(5) . . ?
O00Q S008 C04F 103.3(4) . . ?
O00S S008 O00Q 116.1(4) . . ?
O00S S008 C04F 103.2(4) . . ?
O029 S008 O00Q 114.1(4) . . ?
O029 S008 O00S 114.6(5) . . ?
O029 S008 C04F 103.1(6) . . ?
C16C O1O C1C 115.2(5) . . ?
C16 O1 C2AA 115.3(5) . . ?
C14C O6O C15C 114.9(6) . . ?
C12C O4O C13C 115.1(6) . . ?
C12 O4 C13 115.6(6) . . ?
C21C N1N C2C 117.1(5) . . ?
C22C N1N C2C 121.8(6) . . ?
C22C N1N C21C 121.1(6) . . ?
C5C C4C Ir1I 115.9(4) . . ?
C5C C4C C3C 128.4(6) . . ?
C3C C4C Ir1I 115.7(5) . . ?
C4C C5C C6C 116.3(6) . . ?
C4C C5C C9C 133.8(6) . . ?
C6C C5C C9C 109.7(6) . . ?
C22 N1 C3AA 122.1(6) . . ?
C22 N1 C21 121.1(6) . . ?
C21 N1 C3AA 116.8(5) . . ?
C4AA C5AA Ir1 116.5(5) . . ?
C5 C5AA Ir1 115.2(5) . . ?
C5 C5AA C4AA 128.3(6) . . ?
O1O C1C Ir1I 114.6(4) . . ?
O1O C1C C2C 108.8(5) . . ?
C2C C1C Ir1I 106.8(4) . . ?
C14 O6 C15 115.8(8) . . ?
O1 C2AA Ir1 114.2(4) . . ?
O1 C2AA C3AA 109.0(5) . . ?
C3AA C2AA Ir1 106.5(4) . . ?
C3AA C4AA C5AA 114.7(6) . . ?
C5AA C5 C6 115.9(6) . . ?
C5AA C5 C9 133.6(6) . . ?
C6 C5 C9 110.4(5) . . ?
C6C C7C Ir1I 113.0(4) . . ?
N1 C3AA C2AA 115.2(6) . . ?
C4AA C3AA N1 122.5(6) . . ?
C4AA C3AA C2AA 122.2(6) . . ?
C01Y C015 P1P 123.4(5) . . ?
C02H C015 P1P 118.1(5) . . ?
C02H C015 C01Y 118.3(6) . . ?
C6 C7 Ir1 113.6(5) . . ?
C2C C3C C4C 115.1(6) . . ?
C01N C019 P1P 120.1(5) . . ?
C01N C019 C028 119.0(6) . . ?
C028 C019 P1P 120.9(5) . . ?
C02A C01A C01M 120.1(7) . . ?
C5 C6 C11 108.7(5) . . ?
C7 C6 C5 117.1(6) . . ?
C7 C6 C11 134.2(6) . . ?
O2 C8 Ir1 177.5(6) . . ?
C5 C9 C10 103.6(5) . . ?
C5C C6C C11C 109.7(6) . . ?
C7C C6C C5C 116.8(6) . . ?
C7C C6C C11C 133.5(6) . . ?
C01Q C01F P2P 124.9(5) . . ?
C01Q C01F C01V 118.7(6) . . ?
C01V C01F P2P 116.4(5) . . ?
N1N C2C C1C 115.1(5) . . ?
C3C C2C N1N 122.9(6) . . ?
C3C C2C C1C 122.0(6) . . ?
C023 C01H P2P 120.6(5) . . ?
C023 C01H C02B 119.0(6) . . ?
C02B C01H P2P 120.4(5) . . ?
C01J C01I P1 117.4(5) . . ?
C01J C01I C02G 118.9(7) . . ?
C02G C01I P1 123.7(6) . . ?
C037 C01J C01I 120.7(7) . . ?
C027 C01K C021 121.1(7) . . ?
C024 C01L P2P 119.8(5) . . ?
C026 C01L P2P 122.0(5) . . ?
C026 C01L C024 118.2(6) . . ?
C01A C01M P1P 121.8(5) . . ?
C02V C01M P1P 119.0(5) . . ?
C02V C01M C01A 119.1(6) . . ?
C019 C01N C03M 120.6(6) . . ?
C02T C01O C01P 121.0(6) . . ?
C01O C01P P1 119.0(5) . . ?
C01T C01P P1 122.6(5) . . ?
C01T C01P C01O 118.4(6) . . ?
C03F C01Q C01F 120.8(6) . . ?
C5C C9C C10C 104.0(5) . . ?
O2O C8C Ir1I 176.4(6) . . ?
C03N C01T C01P 120.4(6) . . ?
O4O C12C C10C 112.2(6) . . ?
O3O C12C O4O 123.7(6) . . ?
O3O C12C C10C 124.1(6) . . ?
C02D C01V C01F 120.7(6) . . ?
N1N C21C C20C 118.9(6) . . ?
N1N C21C C16C 120.2(6) . . ?
C16C C21C C20C 120.8(6) . . ?
C015 C01Y C03X 120.4(7) . . ?
C02K C020 C035 120.4(7) . . ?
C01K C021 P1 120.1(5) . . ?
C01K C021 C02J 118.0(6) . . ?
C02J C021 P1 121.8(5) . . ?
C02O C022 P2 125.3(6) . . ?
C02O C022 C041 119.3(7) . . ?
C041 C022 P2 115.2(6) . . ?
C01H C023 C031 120.9(7) . . ?
C03J C024 C01L 120.9(6) . . ?
C24C C20C C21C 118.6(6) . . ?
C24C C20C C19C 123.4(6) . . ?
C19C C20C C21C 118.1(7) . . ?
C03V C026 C01L 121.2(6) . . ?
C038 C027 C01K 118.9(7) . . ?
C03I C028 C019 120.6(6) . . ?
C03O C02A C01A 119.7(7) . . ?
C02P C02B C01H 120.3(7) . . ?
C02L C02C P2 119.7(5) . . ?
C02L C02C C03G 118.8(6) . . ?
C03G C02C P2 121.5(5) . . ?
C01V C02D C030 119.0(7) . . ?
N1 C22 C23 121.3(7) . . ?
O1O C16C C21C 122.4(6) . . ?
O1O C16C C17C 118.6(6) . . ?
C17C C16C C21C 118.9(6) . . ?
C042 C02G C01I 119.3(7) . . ?
C015 C02H C04D 121.6(7) . . ?
C02T C02I C03N 120.2(6) . . ?
C02U C02J C021 121.0(7) . . ?
C020 C02K P2 122.0(5) . . ?
C020 C02K C03E 120.5(7) . . ?
C03E C02K P2 117.4(6) . . ?
C03Z C02L C02C 120.8(7) . . ?
C16C C17C C18C 120.2(7) . . ?
N1 C21 C16 120.7(6) . . ?
N1 C21 C20 118.5(6) . . ?
C16 C21 C20 120.7(7) . . ?
C022 C02O C047 120.4(8) . . ?
C02B C02P C03C 120.3(7) . . ?
O5 C14 O6 123.5(8) . . ?
O5 C14 C10 125.2(7) . . ?
O6 C14 C10 111.2(7) . . ?
O1 C16 C21 122.0(6) . . ?
O1 C16 C17 118.7(6) . . ?
C17 C16 C21 119.3(7) . . ?
C03V C02S C03J 119.9(6) . . ?
C02I C02T C01O 120.0(6) . . ?
C038 C02U C02J 119.9(7) . . ?
C01M C02V C03Y 119.8(7) . . ?
C24 C20 C21 118.3(7) . . ?
C24 C20 C19 123.6(7) . . ?
C19 C20 C21 118.1(7) . . ?
N1N C22C C23C 121.0(7) . . ?
O6O C14C C10C 111.8(6) . . ?
O5O C14C O6O 122.8(6) . . ?
O5O C14C C10C 125.2(6) . . ?
C03F C030 C02D 120.6(7) . . ?
C023 C031 C03C 120.7(7) . . ?
C6 C11 C10 103.9(5) . . ?
C9C C10C C11C 104.3(5) . . ?
C12C C10C C9C 115.2(5) . . ?
C12C C10C C11C 108.7(5) . . ?
C14C C10C C9C 108.0(5) . . ?
C14C C10C C12C 105.2(5) . . ?
C14C C10C C11C 115.8(5) . . ?
C16 C17 C18 120.7(8) . . ?
C046 C035 C020 119.7(9) . . ?
C6C C11C C10C 103.1(5) . . ?
C01J C037 C043 119.7(7) . . ?
C02U C038 C027 121.1(7) . . ?
C9 C10 C11 103.6(6) . . ?
C14 C10 C9 109.9(6) . . ?
C14 C10 C11 110.9(6) . . ?
C12 C10 C9 108.5(6) . . ?
C12 C10 C14 107.7(6) . . ?
C12 C10 C11 116.2(6) . . ?
C24 C23 C22 119.7(7) . . ?
C031 C03C C02P 118.8(7) . . ?
C03X C03D C04D 120.2(7) . . ?
C02K C03E C1AA 118.2(9) . . ?
C030 C03F C01Q 120.2(6) . . ?
C03H C03G C02C 120.1(6) . . ?
C049 C03H C03G 120.6(7) . . ?
C028 C03I C04A 119.7(7) . . ?
C024 C03J C02S 119.9(7) . . ?
C04A C03M C01N 119.6(6) . . ?
C02I C03N C01T 119.9(7) . . ?
C03Y C03O C02A 120.7(7) . . ?
C24C C23C C22C 120.1(7) . . ?
C23C C24C C20C 120.1(6) . . ?
C18C C19C C20C 120.3(7) . . ?
C23 C24 C20 121.0(7) . . ?
C046 C1AA C03E 120.6(8) . . ?
C02S C03V C026 119.9(6) . . ?
C03D C03X C01Y 120.4(7) . . ?
C03O C03Y C02V 120.6(7) . . ?
C049 C03Z C02L 119.4(7) . . ?
O4 C12 C10 112.5(6) . . ?
O3 C12 O4 123.2(7) . . ?
O3 C12 C10 124.1(7) . . ?
C04C C041 C022 120.3(9) . . ?
C043 C042 C02G 120.5(7) . . ?
C042 C043 C037 120.9(7) . . ?
C18 C19 C20 120.0(7) . . ?
C19C C18C C17C 121.6(7) . . ?
C1AA C046 C035 120.6(8) . . ?
C02O C047 C04E 119.3(9) . . ?
F014 C048 S007 113.0(6) . . ?
F014 C048 F02Z 103.9(8) . . ?
F01W C048 S007 114.8(7) . . ?
F01W C048 F014 108.1(7) . . ?
F01W C048 F02Z 106.4(8) . . ?
F02Z C048 S007 110.0(6) . . ?
C03H C049 C03Z 120.2(7) . . ?
C03M C04A C03I 120.4(7) . . ?
C19 C18 C17 121.2(7) . . ?
C041 C04C C04E 120.1(8) . . ?
C03D C04D C02H 119.1(7) . . ?
C04C C04E C047 120.6(8) . . ?
F00N C04F S008 113.5(6) . . ?
F00N C04F F03U 104.7(7) . . ?
F01Z C04F S008 114.8(6) . . ?
F01Z C04F F00N 106.4(8) . . ?
F01Z C04F F03U 105.3(9) . . ?
F03U C04F S008 111.4(7) . . ?
Cl2 C0AA Cl1 110.0(6) . 2_667 ?

loop_
_geom_bond_atom_site_label_1
_geom_bond_atom_site_label_2
_geom_bond_distance
_geom_bond_site_symmetry_2
_geom_bond_publ_flag
Ir1 P1 2.3531(16) . ?
Ir1 P2 2.3616(16) . ?
Ir1 C5AA 2.074(6) . ?
Ir1 C2AA 2.181(6) . ?
Ir1 C7 2.121(6) . ?
Ir1 C8 1.902(7) . ?
Ir1I P1P 2.3584(15) . ?
Ir1I P2P 2.3495(16) . ?
Ir1I C4C 2.075(7) . ?
Ir1I C1C 2.178(6) . ?
Ir1I C7C 2.144(6) . ?
Ir1I C8C 1.907(7) . ?
P1 C01I 1.836(7) . ?
P1 C01P 1.841(7) . ?
P1 C021 1.821(7) . ?
P1P C015 1.831(7) . ?
P1P C019 1.832(6) . ?
P1P C01M 1.834(6) . ?
P2P C01F 1.824(7) . ?
P2P C01H 1.831(7) . ?
P2P C01L 1.843(6) . ?
P2 C022 1.827(7) . ?
P2 C02C 1.831(6) . ?
P2 C02K 1.855(8) . ?
S007 O00I 1.425(5) . ?
S007 O00T 1.413(6) . ?
S007 O018 1.446(6) . ?
S007 C048 1.774(10) . ?
S008 O00Q 1.441(5) . ?
S008 O00S 1.432(7) . ?
S008 O029 1.423(7) . ?
S008 C04F 1.760(10) . ?
O1O C1C 1.469(7) . ?
O1O C16C 1.356(8) . ?
O1 C2AA 1.465(8) . ?
O1 C16 1.362(8) . ?
O6O C14C 1.344(8) . ?
O6O C15C 1.451(8) . ?
O2O C8C 1.154(8) . ?
O4O C12C 1.341(8) . ?
O4O C13C 1.459(8) . ?
O5 C14 1.205(9) . ?
O4 C13 1.439(9) . ?
O4 C12 1.321(9) . ?
O2 C8 1.150(8) . ?
O3O C12C 1.198(8) . ?
O5O C14C 1.203(9) . ?
F00N C04F 1.356(10) . ?
N1N C2C 1.435(8) . ?
N1N C21C 1.376(9) . ?
N1N C22C 1.349(9) . ?
C4C C5C 1.355(9) . ?
C4C C3C 1.436(9) . ?
C5C C6C 1.442(9) . ?
C5C C9C 1.496(9) . ?
O3 C12 1.210(9) . ?
N1 C3AA 1.438(8) . ?
N1 C22 1.348(9) . ?
N1 C21 1.386(9) . ?
C5AA C4AA 1.421(9) . ?
C5AA C5 1.345(9) . ?
C1C C2C 1.499(9) . ?
O6 C14 1.329(10) . ?
O6 C15 1.396(12) . ?
C2AA C3AA 1.499(9) . ?
C4AA C3AA 1.347(9) . ?
C5 C6 1.451(9) . ?
C5 C9 1.507(9) . ?
C7C C6C 1.365(10) . ?
F014 C048 1.358(10) . ?
C015 C01Y 1.386(10) . ?
C015 C02H 1.379(10) . ?
C7 C6 1.329(9) . ?
C3C C2C 1.341(9) . ?
C019 C01N 1.381(9) . ?
C019 C028 1.399(9) . ?
C01A C01M 1.401(10) . ?
C01A C02A 1.387(10) . ?
C6 C11 1.520(9) . ?
C9 C10 1.559(9) . ?
C6C C11C 1.513(10) . ?
C01F C01Q 1.393(9) . ?
C01F C01V 1.393(10) . ?
C01H C023 1.377(10) . ?
C01H C02B 1.398(9) . ?
C01I C01J 1.402(10) . ?
C01I C02G 1.403(10) . ?
C01J C037 1.377(10) . ?
C01K C021 1.398(10) . ?
C01K C027 1.393(10) . ?
C01L C024 1.398(9) . ?
C01L C026 1.390(9) . ?
C01M C02V 1.392(10) . ?
C01N C03M 1.392(10) . ?
C01O C01P 1.395(9) . ?
C01O C02T 1.381(10) . ?
C01P C01T 1.394(9) . ?
C01Q C03F 1.382(10) . ?
C9C C10C 1.547(9) . ?
C01T C03N 1.391(9) . ?
C12C C10C 1.539(9) . ?
C01V C02D 1.393(10) . ?
F01W C048 1.295(10) . ?
C21C C20C 1.423(9) . ?
C21C C16C 1.413(10) . ?
C01Y C03X 1.393(10) . ?
F01Z C04F 1.286(11) . ?
C020 C02K 1.369(11) . ?
C020 C035 1.403(10) . ?
C021 C02J 1.405(9) . ?
C022 C02O 1.379(11) . ?
C022 C041 1.408(11) . ?
C023 C031 1.380(10) . ?
C024 C03J 1.383(10) . ?
C20C C24C 1.407(10) . ?
C20C C19C 1.417(10) . ?
C026 C03V 1.385(10) . ?
C027 C038 1.392(11) . ?
C028 C03I 1.380(10) . ?
C02A C03O 1.384(11) . ?
C02B C02P 1.389(10) . ?
C02C C02L 1.387(9) . ?
C02C C03G 1.391(9) . ?
C02D C030 1.398(10) . ?
C22 C23 1.389(10) . ?
C16C C17C 1.373(10) . ?
C02G C042 1.396(11) . ?
C02H C04D 1.389(10) . ?
C02I C02T 1.377(10) . ?
C02I C03N 1.382(10) . ?
C02J C02U 1.382(10) . ?
C02K C03E 1.404(10) . ?
C02L C03Z 1.385(10) . ?
C17C C18C 1.416(10) . ?
C21 C16 1.404(10) . ?
C21 C20 1.427(10) . ?
C02O C047 1.392(11) . ?
C02P C03C 1.391(11) . ?
C14 C10 1.515(11) . ?
C16 C17 1.369(10) . ?
C02S C03J 1.390(10) . ?
C02S C03V 1.383(10) . ?
C02U C038 1.371(11) . ?
C02V C03Y 1.394(10) . ?
C20 C24 1.410(11) . ?
C20 C19 1.419(11) . ?
C22C C23C 1.382(10) . ?
C14C C10C 1.517(9) . ?
F02Z C048 1.363(11) . ?
C030 C03F 1.366(10) . ?
C031 C03C 1.391(11) . ?
C11 C10 1.575(10) . ?
C10C C11C 1.566(9) . ?
C17 C18 1.406(11) . ?
C035 C046 1.380(12) . ?
C037 C043 1.381(11) . ?
C10 C12 1.514(10) . ?
C23 C24 1.350(11) . ?
C03D C03X 1.366(12) . ?
C03D C04D 1.385(12) . ?
C03E C1AA 1.419(11) . ?
C03G C03H 1.378(10) . ?
C03H C049 1.372(11) . ?
C03I C04A 1.383(10) . ?
C03M C04A 1.381(10) . ?
C03O C03Y 1.356(12) . ?
C23C C24C 1.365(11) . ?
C19C C18C 1.347(11) . ?
C1AA C046 1.366(14) . ?
F03U C04F 1.362(10) . ?
C03Z C049 1.381(11) . ?
C041 C04C 1.372(12) . ?
C042 C043 1.364(12) . ?
C19 C18 1.363(12) . ?
C047 C04E 1.393(13) . ?
C04C C04E 1.375(13) . ?
Cl1 C0AA 1.786(11) 2_667 ?
Cl2 C0AA 1.754(11) . ?

loop_
_smtbx_masks_void_nr
_smtbx_masks_void_average_x
_smtbx_masks_void_average_y
_smtbx_masks_void_average_z
_smtbx_masks_void_volume
_smtbx_masks_void_count_electrons
_smtbx_masks_void_content
1 -0.500 0.500 0.500 239.3 74.2 ?
2 0.183 0.471 0.075 10.2 0.0 ?
3 0.535 0.188 0.624 34.5 0.0 ?
4 0.465 0.812 0.376 34.5 0.0 ?
5 0.817 0.529 0.925 10.2 0.0 ?
